data_1508787
loop_
_publ_author_name
'Wang, Jun-Gang'
'Wang, Meng'
'Xiang, Jia-Chen'
'Zhu, Yan-Ping'
'Xue, Wei-Jian'
'Wu, An-Xin'

_publ_section_title
;
 Direct Synthesis of Substituted Naphthalenes from 1,3-Dicarbonyl
 Compounds and 1,2-Bis(halomethyl)benzenes Including a Novel Rearrangement
 Aromatization of Benzo[c]oxepine.
;
_journal_issue 23
_journal_name_full 'Organic letters'
_journal_page_first 6060
_journal_page_last 6063
_journal_paper_doi 10.1021/ol302950w
_journal_volume 14
_journal_year 2012
_chemical_formula_sum 'C19 H17 N O5'
_chemical_formula_weight 339.34
_chemical_name_systematic
; 
 ? 
;
_space_group_IT_number 14
_symmetry_cell_setting monoclinic
_symmetry_space_group_name_Hall '-P 2ybc'
_symmetry_space_group_name_H-M 'P 1 21/c 1'
_atom_sites_solution_hydrogens geom
_atom_sites_solution_primary direct
_atom_sites_solution_secondary difmap
_audit_creation_method SHELXL-97
_cell_angle_alpha 90.00
_cell_angle_beta 91.846(3)
_cell_angle_gamma 90.00
_cell_formula_units_Z 4
_cell_length_a 8.7664(12)
_cell_length_b 8.7325(11)
_cell_length_c 22.469(3)
_cell_measurement_reflns_used 1263
_cell_measurement_temperature 298(2)
_cell_measurement_theta_max 19.58
_cell_measurement_theta_min 2.32
_cell_volume 1719.2(4)
_computing_cell_refinement 'Bruker SMART'
_computing_data_collection 'Bruker SMART'
_computing_data_reduction 'Bruker SAINT'
_computing_molecular_graphics 'Bruker SHELXTL'
_computing_publication_material 'Bruker SHELXTL'
_computing_structure_refinement 'SHELXL-97 (Sheldrick, 1997)'
_computing_structure_solution 'SHELXS-97 (Sheldrick, 1990)'
_diffrn_ambient_temperature 298(2)
_diffrn_measured_fraction_theta_full 0.989
_diffrn_measured_fraction_theta_max 0.989
_diffrn_measurement_device_type 'CCD area detector'
_diffrn_measurement_method 'phi and omega scans'
_diffrn_radiation_monochromator graphite
_diffrn_radiation_source 'fine-focus sealed tube'
_diffrn_radiation_type MoK\a
_diffrn_radiation_wavelength 0.71073
_diffrn_reflns_av_R_equivalents 0.0590
_diffrn_reflns_av_sigmaI/netI 0.0732
_diffrn_reflns_limit_h_max 10
_diffrn_reflns_limit_h_min -11
_diffrn_reflns_limit_k_max 11
_diffrn_reflns_limit_k_min -9
_diffrn_reflns_limit_l_max 29
_diffrn_reflns_limit_l_min -29
_diffrn_reflns_number 12130
_diffrn_reflns_theta_full 27.75
_diffrn_reflns_theta_max 27.75
_diffrn_reflns_theta_min 1.81
_exptl_absorpt_coefficient_mu 0.096
_exptl_absorpt_correction_T_max 0.9811
_exptl_absorpt_correction_T_min 0.9783
_exptl_absorpt_correction_type none
_exptl_crystal_colour colorless
_exptl_crystal_density_diffrn 1.311
_exptl_crystal_density_method 'not measured'
_exptl_crystal_F_000 712
_exptl_crystal_size_max 0.23
_exptl_crystal_size_mid 0.20
_exptl_crystal_size_min 0.20
_refine_diff_density_max 0.244
_refine_diff_density_min -0.184
_refine_diff_density_rms 0.034
_refine_ls_extinction_method none
_refine_ls_goodness_of_fit_ref 1.088
_refine_ls_hydrogen_treatment constr
_refine_ls_matrix_type full
_refine_ls_number_parameters 227
_refine_ls_number_reflns 4022
_refine_ls_number_restraints 0
_refine_ls_restrained_S_all 1.088
_refine_ls_R_factor_all 0.1415
_refine_ls_R_factor_gt 0.0726
_refine_ls_shift/su_max 0.000
_refine_ls_shift/su_mean 0.000
_refine_ls_structure_factor_coef Fsqd
_refine_ls_weighting_details 'calc w=1/[\s^2^(Fo^2^)+(0.0394P)^2^+0.0000P] where P=(Fo^2^+2Fc^2^)/3'
_refine_ls_weighting_scheme calc
_refine_ls_wR_factor_gt 0.1233
_refine_ls_wR_factor_ref 0.1477
_reflns_number_gt 2168
_reflns_number_total 4022
_reflns_threshold_expression >2sigma(I)
_cod_data_source_file ol302950w_si_006.cif
_cod_data_source_block n:\120905c\work\120905cm
_cod_depositor_comments
;
The following automatic conversions were performed:

'_symmetry_cell_setting' value 'Monoclinic' changed to 'monoclinic'
according to /home/saulius/struct/CIF-dictionaries/cif_core.dic
dictionary named 'cif_core.dic' version 2.4.2 from 2011-04-26.

Automatic conversion script
Id: cif_fix_values 1891 2012-01-12 08:04:46Z andrius 
;
_cod_original_sg_symbol_H-M P2(1)/c
_cod_database_code 1508787

loop_
_symmetry_equiv_pos_as_xyz
'x, y, z'
'-x, y+1/2, -z+1/2'
'-x, -y, -z'
'x, -y-1/2, z-1/2'

loop_
_atom_site_label
_atom_site_type_symbol
_atom_site_fract_x
_atom_site_fract_y
_atom_site_fract_z
_atom_site_U_iso_or_equiv
_atom_site_adp_type
_atom_site_occupancy
_atom_site_symmetry_multiplicity
_atom_site_calc_flag
_atom_site_refinement_flags
C1 C 0.8703(4) 0.2527(3) 0.39946(13) 0.0736(9) Uani 1 1 d .
H1 H 0.7752 0.2329 0.4149 0.088 Uiso 1 1 calc R
C2 C 0.9743(5) 0.3427(4) 0.43110(15) 0.0944(11) Uani 1 1 d .
H2 H 0.9486 0.3830 0.4677 0.113 Uiso 1 1 calc R
C3 C 1.1150(5) 0.3730(4) 0.40891(18) 0.0932(11) Uani 1 1 d .
H3 H 1.1844 0.4342 0.4302 0.112 Uiso 1 1 calc R
C4 C 1.1528(4) 0.3125(4) 0.35492(15) 0.0752(9) Uani 1 1 d .
H4A H 1.2480 0.3330 0.3397 0.090 Uiso 1 1 calc R
C5 C 1.0505(3) 0.2211(3) 0.32292(12) 0.0555(7) Uani 1 1 d .
C6 C 0.9072(3) 0.1919(3) 0.34486(12) 0.0551(7) Uani 1 1 d .
C7 C 0.7968(3) 0.0947(3) 0.30895(11) 0.0594(7) Uani 1 1 d .
H7A H 0.7028 0.0864 0.3303 0.071 Uiso 1 1 calc R
H7B H 0.8392 -0.0075 0.3057 0.071 Uiso 1 1 calc R
C8 C 1.0865(3) 0.1595(3) 0.26353(12) 0.0614(8) Uani 1 1 d .
H10A H 1.1956 0.1659 0.2581 0.074 Uiso 1 1 calc R
H10B H 1.0572 0.0525 0.2613 0.074 Uiso 1 1 calc R
C9 C 0.7591(3) 0.1544(3) 0.24668(11) 0.0470(6) Uani 1 1 d .
C10 C 0.8526(3) 0.2271(3) 0.20948(11) 0.0450(6) Uani 1 1 d .
C11 C 0.8030(3) 0.3140(3) 0.15576(10) 0.0431(6) Uani 1 1 d .
C12 C 0.6752(3) 0.4087(3) 0.15674(11) 0.0500(7) Uani 1 1 d .
H12 H 0.6173 0.4120 0.1907 0.060 Uiso 1 1 calc R
C13 C 0.6333(3) 0.4972(3) 0.10856(12) 0.0560(7) Uani 1 1 d .
H13 H 0.5470 0.5589 0.1094 0.067 Uiso 1 1 calc R
C14 C 0.8487(3) 0.4037(3) 0.05671(11) 0.0596(7) Uani 1 1 d .
H14 H 0.9069 0.4035 0.0228 0.072 Uiso 1 1 calc R
C15 C 0.8903(3) 0.3139(3) 0.10513(11) 0.0542(7) Uani 1 1 d .
H15 H 0.9772 0.2530 0.1039 0.065 Uiso 1 1 calc R
C16 C 0.7207(3) 0.4930(3) 0.05928(11) 0.0533(7) Uani 1 1 d .
C17 C 0.5969(3) 0.1330(3) 0.22823(13) 0.0570(7) Uani 1 1 d .
C18 C 0.4231(4) 0.0735(4) 0.14802(15) 0.0995(12) Uani 1 1 d .
H18A H 0.3721 0.1715 0.1516 0.119 Uiso 1 1 calc R
H18B H 0.3656 -0.0030 0.1691 0.119 Uiso 1 1 calc R
C19 C 0.4347(4) 0.0306(5) 0.08481(17) 0.1237(15) Uani 1 1 d .
H19A H 0.5023 0.1002 0.0657 0.186 Uiso 1 1 calc R
H19B H 0.3355 0.0354 0.0655 0.186 Uiso 1 1 calc R
H19C H 0.4740 -0.0717 0.0821 0.186 Uiso 1 1 calc R
N1 N 0.6787(3) 0.5917(3) 0.00852(12) 0.0745(7) Uani 1 1 d .
O1 O 1.00678(18) 0.24399(19) 0.21655(7) 0.0546(5) Uani 1 1 d .
O2 O 0.4911(2) 0.1545(3) 0.26039(9) 0.0821(7) Uani 1 1 d .
O3 O 0.57903(19) 0.0826(2) 0.17237(9) 0.0670(6) Uani 1 1 d .
O4 O 0.5639(3) 0.6698(3) 0.01194(10) 0.0944(8) Uani 1 1 d .
O5 O 0.7589(3) 0.5906(3) -0.03468(10) 0.1122(9) Uani 1 1 d .

loop_
_atom_site_aniso_label
_atom_site_aniso_U_11
_atom_site_aniso_U_22
_atom_site_aniso_U_33
_atom_site_aniso_U_23
_atom_site_aniso_U_13
_atom_site_aniso_U_12
C1 0.086(2) 0.075(2) 0.060(2) 0.0055(17) 0.0057(17) 0.0139(18)
C2 0.127(3) 0.085(3) 0.070(2) -0.014(2) -0.010(2) 0.018(2)
C3 0.116(3) 0.070(2) 0.092(3) -0.003(2) -0.030(2) -0.005(2)
C4 0.072(2) 0.066(2) 0.086(3) 0.0200(19) -0.0147(19) -0.0036(17)
C5 0.0529(17) 0.0505(18) 0.0627(19) 0.0112(14) -0.0055(14) 0.0029(13)
C6 0.0590(18) 0.0523(18) 0.0540(17) 0.0123(14) -0.0018(14) 0.0064(14)
C7 0.0540(17) 0.0628(19) 0.0622(18) 0.0117(15) 0.0124(14) -0.0024(14)
C8 0.0412(15) 0.071(2) 0.072(2) 0.0196(16) 0.0005(14) 0.0096(13)
C9 0.0413(15) 0.0472(16) 0.0528(16) 0.0033(12) 0.0065(12) 0.0002(12)
C10 0.0378(14) 0.0471(16) 0.0505(16) 0.0009(12) 0.0062(11) 0.0019(11)
C11 0.0381(14) 0.0437(15) 0.0477(15) -0.0022(12) 0.0051(11) -0.0047(11)
C12 0.0486(15) 0.0530(17) 0.0491(16) -0.0024(13) 0.0104(12) -0.0006(13)
C13 0.0512(17) 0.0541(18) 0.0628(18) 0.0009(15) 0.0021(14) 0.0054(13)
C14 0.0602(18) 0.071(2) 0.0479(17) 0.0040(15) 0.0107(14) -0.0034(15)
C15 0.0491(16) 0.0600(18) 0.0542(17) 0.0001(14) 0.0113(13) 0.0036(13)
C16 0.0578(17) 0.0541(18) 0.0478(16) 0.0052(13) -0.0043(13) -0.0052(14)
C17 0.0528(18) 0.0560(18) 0.063(2) 0.0087(15) 0.0061(15) -0.0064(13)
C18 0.069(2) 0.139(3) 0.090(3) -0.026(2) -0.0013(19) -0.031(2)
C19 0.114(3) 0.135(4) 0.120(4) 0.017(3) -0.032(3) -0.035(3)
N1 0.085(2) 0.074(2) 0.0639(18) 0.0126(15) -0.0100(15) -0.0044(16)
O1 0.0371(10) 0.0665(13) 0.0606(12) 0.0138(9) 0.0054(8) -0.0010(8)
O2 0.0467(12) 0.1222(19) 0.0784(15) 0.0099(13) 0.0190(11) -0.0088(11)
O3 0.0513(12) 0.0743(14) 0.0754(14) -0.0093(11) -0.0001(10) -0.0099(9)
O4 0.0980(18) 0.0896(18) 0.0947(18) 0.0261(13) -0.0124(14) 0.0195(15)
O5 0.130(2) 0.142(2) 0.0658(16) 0.0400(16) 0.0178(15) 0.0222(17)

loop_
_atom_type_symbol
_atom_type_description
_atom_type_scat_dispersion_real
_atom_type_scat_dispersion_imag
_atom_type_scat_source
C C 0.0033 0.0016 'International Tables Vol C Tables 4.2.6.8 and 6.1.1.4'
H H 0.0000 0.0000 'International Tables Vol C Tables 4.2.6.8 and 6.1.1.4'
N N 0.0061 0.0033 'International Tables Vol C Tables 4.2.6.8 and 6.1.1.4'
O O 0.0106 0.0060 'International Tables Vol C Tables 4.2.6.8 and 6.1.1.4'

loop_
_geom_angle_atom_site_label_1
_geom_angle_atom_site_label_2
_geom_angle_atom_site_label_3
_geom_angle
C2 C1 C6 120.3(3)
C2 C1 H1 119.8
C6 C1 H1 119.8
C3 C2 C1 120.6(3)
C3 C2 H2 119.7
C1 C2 H2 119.7
C2 C3 C4 119.4(3)
C2 C3 H3 120.3
C4 C3 H3 120.3
C3 C4 C5 120.7(3)
C3 C4 H4A 119.7
C5 C4 H4A 119.7
C4 C5 C6 120.0(3)
C4 C5 C8 121.6(3)
C6 C5 C8 118.3(3)
C1 C6 C5 118.9(3)
C1 C6 C7 121.9(3)
C5 C6 C7 119.2(2)
C6 C7 C9 114.7(2)
C6 C7 H7A 108.6
C9 C7 H7A 108.6
C6 C7 H7B 108.6
C9 C7 H7B 108.6
H7A C7 H7B 107.6
O1 C8 C5 111.0(2)
O1 C8 H10A 109.4
C5 C8 H10A 109.4
O1 C8 H10B 109.4
C5 C8 H10B 109.4
H10A C8 H10B 108.0
C10 C9 C17 118.9(2)
C10 C9 C7 127.9(2)
C17 C9 C7 113.1(2)
C9 C10 O1 126.8(2)
C9 C10 C11 125.4(2)
O1 C10 C11 107.68(19)
C15 C11 C12 118.5(2)
C15 C11 C10 120.8(2)
C12 C11 C10 120.4(2)
C13 C12 C11 121.1(2)
C13 C12 H12 119.4
C11 C12 H12 119.4
C16 C13 C12 118.8(2)
C16 C13 H13 120.6
C12 C13 H13 120.6
C16 C14 C15 119.1(2)
C16 C14 H14 120.5
C15 C14 H14 120.5
C14 C15 C11 120.4(2)
C14 C15 H15 119.8
C11 C15 H15 119.8
C13 C16 C14 122.1(2)
C13 C16 N1 118.7(3)
C14 C16 N1 119.2(3)
O2 C17 O3 123.0(3)
O2 C17 C9 124.2(3)
O3 C17 C9 112.8(2)
O3 C18 C19 106.4(3)
O3 C18 H18A 110.5
C19 C18 H18A 110.5
O3 C18 H18B 110.5
C19 C18 H18B 110.5
H18A C18 H18B 108.6
C18 C19 H19A 109.5
C18 C19 H19B 109.5
H19A C19 H19B 109.5
C18 C19 H19C 109.5
H19A C19 H19C 109.5
H19B C19 H19C 109.5
O5 N1 O4 123.6(3)
O5 N1 C16 118.6(3)
O4 N1 C16 117.8(3)
C10 O1 C8 118.86(18)
C17 O3 C18 116.8(2)

loop_
_geom_bond_atom_site_label_1
_geom_bond_atom_site_label_2
_geom_bond_distance
C1 C2 1.383(4)
C1 C6 1.385(4)
C1 H1 0.9300
C2 C3 1.371(4)
C2 H2 0.9300
C3 C4 1.374(4)
C3 H3 0.9300
C4 C5 1.384(4)
C4 H4A 0.9300
C5 C6 1.388(3)
C5 C8 1.482(4)
C6 C7 1.502(3)
C7 C9 1.520(3)
C7 H7A 0.9700
C7 H7B 0.9700
C8 O1 1.449(3)
C8 H10A 0.9700
C8 H10B 0.9700
C9 C10 1.348(3)
C9 C17 1.480(3)
C10 O1 1.364(2)
C10 C11 1.479(3)
C11 C15 1.392(3)
C11 C12 1.393(3)
C12 C13 1.370(3)
C12 H12 0.9300
C13 C16 1.367(3)
C13 H13 0.9300
C14 C16 1.369(3)
C14 C15 1.380(3)
C14 H14 0.9300
C15 H15 0.9300
C16 N1 1.467(3)
C17 O2 1.209(3)
C17 O3 1.334(3)
C18 O3 1.459(3)
C18 C19 1.475(4)
C18 H18A 0.9700
C18 H18B 0.9700
C19 H19A 0.9600
C19 H19B 0.9600
C19 H19C 0.9600
N1 O5 1.217(3)
N1 O4 1.220(3)

loop_
_geom_torsion_atom_site_label_1
_geom_torsion_atom_site_label_2
_geom_torsion_atom_site_label_3
_geom_torsion_atom_site_label_4
_geom_torsion
C6 C1 C2 C3 0.0(5)
C1 C2 C3 C4 -0.4(5)
C2 C3 C4 C5 -0.1(5)
C3 C4 C5 C6 1.0(4)
C3 C4 C5 C8 177.6(3)
C2 C1 C6 C5 0.8(4)
C2 C1 C6 C7 -179.5(3)
C4 C5 C6 C1 -1.3(4)
C8 C5 C6 C1 -178.1(2)
C4 C5 C6 C7 179.0(2)
C8 C5 C6 C7 2.2(4)
C1 C6 C7 C9 122.4(3)
C5 C6 C7 C9 -57.9(3)
C4 C5 C8 O1 -103.5(3)
C6 C5 C8 O1 73.1(3)
C6 C7 C9 C10 35.5(4)
C6 C7 C9 C17 -141.5(2)
C17 C9 C10 O1 -173.3(2)
C7 C9 C10 O1 9.9(4)
C17 C9 C10 C11 11.9(4)
C7 C9 C10 C11 -164.9(2)
C9 C10 C11 C15 -144.7(3)
O1 C10 C11 C15 39.7(3)
C9 C10 C11 C12 41.2(4)
O1 C10 C11 C12 -134.4(2)
C15 C11 C12 C13 1.7(4)
C10 C11 C12 C13 175.9(2)
C11 C12 C13 C16 -1.0(4)
C16 C14 C15 C11 0.2(4)
C12 C11 C15 C14 -1.3(4)
C10 C11 C15 C14 -175.5(2)
C12 C13 C16 C14 -0.2(4)
C12 C13 C16 N1 -177.9(2)
C15 C14 C16 C13 0.6(4)
C15 C14 C16 N1 178.3(2)
C10 C9 C17 O2 -135.8(3)
C7 C9 C17 O2 41.5(4)
C10 C9 C17 O3 46.1(3)
C7 C9 C17 O3 -136.6(2)
C13 C16 N1 O5 178.2(3)
C14 C16 N1 O5 0.4(4)
C13 C16 N1 O4 -2.4(4)
C14 C16 N1 O4 179.8(3)
C9 C10 O1 C8 9.4(4)
C11 C10 O1 C8 -175.0(2)
C5 C8 O1 C10 -70.8(3)
O2 C17 O3 C18 8.1(4)
C9 C17 O3 C18 -173.7(2)
C19 C18 O3 C17 174.4(3)
